data_1543442
loop_
_publ_author_name
'MacLeod, K. Cory'
'McWilliams, Sean F.'
'Mercado, Brandon Q.'
'Holland, Patrick L.'

_publ_section_title
;
 Stepwise N--H bond formation from N2-derived iron nitride, imide and
 amide intermediates to ammonia
;
_journal_issue 9
_journal_name_full 'Chem. Sci.'
_journal_page_first 5736
_journal_paper_doi 10.1039/C6SC00423G
_journal_volume 7
_journal_year 2016
_chemical_formula_moiety 'C66 H82 Fe3 N8, 0.5(C6 H14)'
_chemical_formula_sum 'C69 H89 Fe3 N8'
_chemical_formula_weight 1198.03
_chemical_name_common 007-14177
_space_group_crystal_system monoclinic
_space_group_IT_number 15
_space_group_name_Hall '-I 2ya'
_space_group_name_H-M_alt 'I 1 2/a 1'
_symmetry_space_group_name_Hall '-I 2ya'
_symmetry_space_group_name_H-M 'I 1 2/a 1'
_atom_sites_solution_hydrogens mixed
_atom_sites_solution_primary direct
_atom_sites_solution_secondary difmap
_audit_creation_method SHELXL-2014/7
_audit_update_record
;
2016-01-26 deposited with the CCDC.
2016-05-23 downloaded from the CCDC.
;
_cell_angle_alpha 90
_cell_angle_beta 92.547(9)
_cell_angle_gamma 90
_cell_formula_units_Z 8
_cell_length_a 25.7232(18)
_cell_length_b 12.6083(4)
_cell_length_c 38.521(4)
_cell_measurement_reflns_used 61855
_cell_measurement_temperature 93(2)
_cell_measurement_theta_max 68.2
_cell_measurement_theta_min 2.3
_cell_volume 12481.0(16)
_computing_cell_refinement 'CrystalClear-SM Expert 2.0 r15 (Rigaku, 2011)'
_computing_data_collection 'CrystalClear-SM Expert 2.0 r15 (Rigaku, 2011)'
_computing_data_reduction 'CrystalClear-SM Expert 2.0 r15 (Rigaku, 2011)'
_computing_molecular_graphics
; 
Dolomanov, O.V.; Bourhis, L.J.; Gildea, R.J.; Howard, J.A.K.; Puschmann, H., 
OLEX2: A complete structure solution, refinement and analysis program 
(2009). J. Appl. Cryst., 42, 339-341. 
;
_computing_publication_material 'SHELXL-2013/2 (Sheldrick, 2014)'
_computing_structure_refinement 'SHELXL-2014/7 (Sheldrick, 2014)'
_computing_structure_solution 'SHELXT-2014/5 (Sheldrick, 2014)'
_diffrn_ambient_temperature 93(2)
_diffrn_detector_area_resol_mean 22.2
_diffrn_measured_fraction_theta_full 0.993
_diffrn_measured_fraction_theta_max 0.993
_diffrn_measurement_device_type 'Rigaku Saturn 944+ CCD'
_diffrn_measurement_method \w
_diffrn_radiation_type CuK\a
_diffrn_radiation_wavelength 1.54187
_diffrn_reflns_av_R_equivalents 0.2679
_diffrn_reflns_av_unetI/netI 0.1112
_diffrn_reflns_Laue_measured_fraction_full 0.993
_diffrn_reflns_Laue_measured_fraction_max 0.993
_diffrn_reflns_limit_h_max 29
_diffrn_reflns_limit_h_min -29
_diffrn_reflns_limit_k_max 13
_diffrn_reflns_limit_k_min -14
_diffrn_reflns_limit_l_max 44
_diffrn_reflns_limit_l_min -44
_diffrn_reflns_number 191159
_diffrn_reflns_point_group_measured_fraction_full 0.993
_diffrn_reflns_point_group_measured_fraction_max 0.993
_diffrn_reflns_theta_full 62.390
_diffrn_reflns_theta_max 62.390
_diffrn_reflns_theta_min 2.296
_diffrn_source 'Rotating Anode'
_exptl_absorpt_coefficient_mu 5.874
_exptl_absorpt_correction_T_max 0.758
_exptl_absorpt_correction_T_min 0.446
_exptl_absorpt_correction_type multi-scan
_exptl_absorpt_process_details 'Jacobson, R. (1998) Private Communication'
_exptl_crystal_colour Red
_exptl_crystal_density_diffrn 1.275
_exptl_crystal_density_method 'not measured'
_exptl_crystal_description Block
_exptl_crystal_F_000 5096
_exptl_crystal_size_max 0.200
_exptl_crystal_size_mid 0.100
_exptl_crystal_size_min 0.050
_refine_diff_density_max 1.256
_refine_diff_density_min -0.570
_refine_diff_density_rms 0.104
_refine_ls_extinction_coef 0.00040(3)
_refine_ls_extinction_expression Fc^*^=kFc[1+0.001xFc^2^\l^3^/sin(2\q)]^-1/4^
_refine_ls_extinction_method 'SHELXL-2014/7 (Sheldrick 2014'
_refine_ls_goodness_of_fit_ref 0.975
_refine_ls_hydrogen_treatment mixed
_refine_ls_matrix_type full
_refine_ls_number_parameters 822
_refine_ls_number_reflns 9856
_refine_ls_number_restraints 108
_refine_ls_restrained_S_all 0.970
_refine_ls_R_factor_all 0.1130
_refine_ls_R_factor_gt 0.0756
_refine_ls_shift/su_max 0.001
_refine_ls_shift/su_mean 0.000
_refine_ls_structure_factor_coef Fsqd
_refine_ls_weighting_details 'w=1/[\s^2^(Fo^2^)+(0.1183P)^2^] where P=(Fo^2^+2Fc^2^)/3'
_refine_ls_weighting_scheme calc
_refine_ls_wR_factor_gt 0.1807
_refine_ls_wR_factor_ref 0.2180
_reflns_Friedel_coverage 0.000
_reflns_number_gt 5894
_reflns_number_total 9856
_reflns_threshold_expression 'I > 2\s(I)'
_cod_data_source_file c6sc00423g2.cif
_cod_data_source_block 3
_cod_depositor_comments 'Adding full bibliography for 1543441--1543447.cif.'
_cod_original_cell_volume 12481.1(16)
_cod_database_code 1543442
_shelx_shelxl_version_number 2014/7
_shelx_space_group_comment
; 
The symmetry employed for this shelxl refinement is uniquely defined 
by the following loop, which should always be used as a source of 
symmetry information in preference to the above space-group names. 
They are only intended as comments. 
;
_shelx_estimated_absorpt_t_min 0.386
_shelx_estimated_absorpt_t_max 0.758

loop_
_space_group_symop_operation_xyz
'x, y, z'
'-x+1/2, y, -z'
'x+1/2, y+1/2, z+1/2'
'-x+1, y+1/2, -z+1/2'
'-x, -y, -z'
'x-1/2, -y, z'
'-x+1/2, -y+1/2, -z+1/2'
'x, -y+1/2, z+1/2'

loop_
_atom_site_label
_atom_site_type_symbol
_atom_site_fract_x
_atom_site_fract_y
_atom_site_fract_z
_atom_site_U_iso_or_equiv
_atom_site_adp_type
_atom_site_occupancy
_atom_site_site_symmetry_order
_atom_site_calc_flag
_atom_site_refinement_flags_posn
_atom_site_refinement_flags_adp
_atom_site_refinement_flags_occupancy
_atom_site_disorder_assembly
_atom_site_disorder_group
N1 N 0.59012(17) 0.4085(3) 0.64012(12) 0.0384(11) Uani 1 1 d . . . . .
N2 N 0.53288(19) 0.3945(4) 0.57722(14) 0.0509(14) Uani 1 1 d . . . . .
H2 H 0.512(3) 0.396(5) 0.5564(18) 0.061 Uiso 1 1 d . U . . .
Fe1 Fe 0.60263(3) 0.40213(7) 0.59244(2) 0.0391(3) Uani 1 1 d . . . . .
Fe2 Fe 0.62786(3) 0.42165(7) 0.68148(2) 0.0384(3) Uani 1 1 d . . . . .
Fe3 Fe 0.51925(3) 0.39824(7) 0.62456(2) 0.0385(3) Uani 1 1 d . . . . .
N11 N 0.63111(17) 0.5271(4) 0.56705(12) 0.0418(12) Uani 1 1 d . . . . .
N21 N 0.66064(18) 0.3120(4) 0.57418(12) 0.0457(12) Uani 1 1 d . . . . .
C11 C 0.7493(2) 0.2724(5) 0.55634(19) 0.0621(19) Uani 1 1 d . . . . .
H11A H 0.7742 0.2674 0.5763 0.093 Uiso 1 1 calc R U . . .
H11B H 0.7674 0.2966 0.5359 0.093 Uiso 1 1 calc R U . . .
H11C H 0.7339 0.2025 0.5516 0.093 Uiso 1 1 calc R U . . .
C21 C 0.7067(2) 0.3506(5) 0.56440(15) 0.0448(15) Uani 1 1 d . . . . .
C31 C 0.7180(2) 0.4590(5) 0.56031(15) 0.0467(15) Uani 1 1 d . . . . .
C41 C 0.6800(2) 0.5405(5) 0.55758(14) 0.0407(14) Uani 1 1 d . . . . .
C51 C 0.6953(3) 0.6454(5) 0.54200(17) 0.0566(17) Uani 1 1 d . . . . .
H51A H 0.6639 0.6853 0.5350 0.085 Uiso 1 1 calc R U . . .
H51B H 0.7160 0.6326 0.5217 0.085 Uiso 1 1 calc R U . . .
H51C H 0.7159 0.6864 0.5593 0.085 Uiso 1 1 calc R U . . .
C61 C 0.7738(2) 0.4893(6) 0.55342(17) 0.0575(18) Uani 1 1 d . . . . .
H61A H 0.7802 0.4782 0.5288 0.086 Uiso 1 1 calc R U . . .
H61B H 0.7977 0.4451 0.5677 0.086 Uiso 1 1 calc R U . . .
H61C H 0.7795 0.5641 0.5594 0.086 Uiso 1 1 calc R U . . .
C12 C 0.5933(2) 0.6065(5) 0.55702(15) 0.0407(14) Uani 1 1 d . . . . .
C22 C 0.5828(2) 0.6891(5) 0.58044(16) 0.0445(15) Uani 1 1 d . . . . .
C32 C 0.5460(2) 0.7643(5) 0.57016(18) 0.0541(17) Uani 1 1 d . . . . .
H32 H 0.5387 0.8212 0.5854 0.065 Uiso 1 1 calc R U . . .
C42 C 0.5199(3) 0.7580(6) 0.5385(2) 0.0627(19) Uani 1 1 d . . . . .
H42 H 0.4942 0.8096 0.5322 0.075 Uiso 1 1 calc R U . . .
C52 C 0.5304(3) 0.6786(6) 0.51593(18) 0.0615(19) Uani 1 1 d . . . . .
H52 H 0.5122 0.6756 0.4939 0.074 Uiso 1 1 calc R U . . .
C62 C 0.5676(3) 0.6013(5) 0.52477(16) 0.0512(16) Uani 1 1 d . . . . .
C72 C 0.6114(2) 0.6949(5) 0.61506(15) 0.0505(16) Uani 1 1 d . . . . .
H72A H 0.6027 0.6329 0.6290 0.076 Uiso 1 1 calc R U . . .
H72B H 0.6013 0.7597 0.6271 0.076 Uiso 1 1 calc R U . . .
H72C H 0.6490 0.6960 0.6118 0.076 Uiso 1 1 calc R U . . .
C82 C 0.5796(3) 0.5146(6) 0.49996(16) 0.0620(18) Uani 1 1 d . . . . .
H82A H 0.5778 0.4460 0.5118 0.093 Uiso 1 1 calc R U . . .
H82B H 0.6147 0.5248 0.4916 0.093 Uiso 1 1 calc R U . . .
H82C H 0.5542 0.5161 0.4802 0.093 Uiso 1 1 calc R U . . .
C13 C 0.6521(2) 0.1991(5) 0.57024(18) 0.0487(16) Uani 1 1 d . . . . .
C23 C 0.6644(3) 0.1314(6) 0.5977(2) 0.0601(19) Uani 1 1 d . . . . .
C33 C 0.6576(3) 0.0221(6) 0.5927(2) 0.076(2) Uani 1 1 d . . . . .
H33 H 0.6663 -0.0250 0.6113 0.091 Uiso 1 1 calc R U . . .
C43 C 0.6389(3) -0.0178(7) 0.5620(3) 0.081(3) Uani 1 1 d . . . . .
H43 H 0.6341 -0.0921 0.5592 0.097 Uiso 1 1 calc R U . . .
C53 C 0.6269(3) 0.0493(7) 0.5351(3) 0.078(3) Uani 1 1 d . . . . .
H53 H 0.6142 0.0206 0.5135 0.094 Uiso 1 1 calc R U . . .
C63 C 0.6329(3) 0.1610(6) 0.5383(2) 0.0611(19) Uani 1 1 d . . . . .
C73 C 0.6196(3) 0.2302(7) 0.5086(2) 0.088(3) Uani 1 1 d . . . . .
H73A H 0.5863 0.2654 0.5123 0.132 Uiso 1 1 calc R U . . .
H73B H 0.6167 0.1877 0.4873 0.132 Uiso 1 1 calc R U . . .
H73C H 0.6469 0.2837 0.5064 0.132 Uiso 1 1 calc R U . . .
C83 C 0.6855(3) 0.1731(6) 0.63173(19) 0.075(2) Uani 1 1 d . . . . .
H83A H 0.7192 0.2070 0.6286 0.112 Uiso 1 1 calc R U . . .
H83B H 0.6898 0.1145 0.6483 0.112 Uiso 1 1 calc R U . . .
H83C H 0.6612 0.2253 0.6407 0.112 Uiso 1 1 calc R U . . .
N14 N 0.68095(17) 0.5205(4) 0.70270(12) 0.0382(11) Uani 1 1 d . . . . .
N24 N 0.62756(17) 0.3385(4) 0.72514(12) 0.0411(12) Uani 1 1 d . . . . .
C14 C 0.7387(2) 0.6004(5) 0.74893(17) 0.0490(16) Uani 1 1 d . . . . .
H14A H 0.7626 0.6100 0.7301 0.073 Uiso 1 1 calc R U . . .
H14B H 0.7574 0.5684 0.7690 0.073 Uiso 1 1 calc R U . . .
H14C H 0.7247 0.6695 0.7556 0.073 Uiso 1 1 calc R U . . .
C24 C 0.6942(2) 0.5283(5) 0.73677(15) 0.0402(14) Uani 1 1 d . . . . .
C34 C 0.6714(2) 0.4682(5) 0.76294(15) 0.0406(14) Uani 1 1 d . . . . .
C44 C 0.6435(2) 0.3727(5) 0.75719(15) 0.0418(14) Uani 1 1 d . . . . .
C54 C 0.6333(2) 0.3046(5) 0.78830(15) 0.0516(16) Uani 1 1 d . . . . .
H54A H 0.6030 0.3320 0.8000 0.077 Uiso 1 1 calc R U . . .
H54B H 0.6638 0.3058 0.8045 0.077 Uiso 1 1 calc R U . . .
H54C H 0.6264 0.2315 0.7807 0.077 Uiso 1 1 calc R U . . .
C64 C 0.6816(2) 0.5019(5) 0.80064(15) 0.0502(16) Uani 1 1 d . . . . .
H64A H 0.7131 0.4665 0.8101 0.075 Uiso 1 1 calc R U . . .
H64B H 0.6519 0.4819 0.8143 0.075 Uiso 1 1 calc R U . . .
H64C H 0.6865 0.5789 0.8017 0.075 Uiso 1 1 calc R U . . .
C15 C 0.7087(2) 0.5899(5) 0.67982(15) 0.0403(14) Uani 1 1 d . . . . .
C25 C 0.7457(2) 0.5448(5) 0.65821(15) 0.0480(16) Uani 1 1 d . . . . .
C35 C 0.7733(3) 0.6114(6) 0.63713(17) 0.0594(19) Uani 1 1 d . . . . .
H35 H 0.7985 0.5823 0.6225 0.071 Uiso 1 1 calc R U . . .
C45 C 0.7648(3) 0.7187(7) 0.63710(18) 0.062(2) Uani 1 1 d . . . . .
H45 H 0.7846 0.7635 0.6229 0.075 Uiso 1 1 calc R U . . .
C55 C 0.7276(2) 0.7622(5) 0.65749(17) 0.0535(17) Uani 1 1 d . . . . .
H55 H 0.7217 0.8365 0.6569 0.064 Uiso 1 1 calc R U . . .
C65 C 0.6983(2) 0.6980(5) 0.67922(16) 0.0482(16) Uani 1 1 d . . . . .
C75 C 0.7543(3) 0.4278(5) 0.6583(2) 0.065(2) Uani 1 1 d . . . . .
H75A H 0.7637 0.4042 0.6820 0.097 Uiso 1 1 calc R U . . .
H75B H 0.7826 0.4105 0.6430 0.097 Uiso 1 1 calc R U . . .
H75C H 0.7224 0.3919 0.6500 0.097 Uiso 1 1 calc R U . . .
C85 C 0.6569(3) 0.7463(5) 0.70035(18) 0.0554(17) Uani 1 1 d . . . . .
H85A H 0.6303 0.6929 0.7048 0.083 Uiso 1 1 calc R U . . .
H85B H 0.6409 0.8060 0.6876 0.083 Uiso 1 1 calc R U . . .
H85C H 0.6725 0.7716 0.7225 0.083 Uiso 1 1 calc R U . . .
C16 C 0.6095(2) 0.2315(5) 0.72247(15) 0.0457(15) Uani 1 1 d . . . . .
C26 C 0.6454(3) 0.1490(5) 0.71951(16) 0.0558(17) Uani 1 1 d . . . . .
C36 C 0.6276(4) 0.0470(6) 0.71576(19) 0.075(2) Uani 1 1 d . . . . .
H36 H 0.6519 -0.0090 0.7135 0.090 Uiso 1 1 calc R U . . .
C46 C 0.5763(5) 0.0246(8) 0.7152(2) 0.095(3) Uani 1 1 d . . . . .
H46 H 0.5650 -0.0468 0.7125 0.114 Uiso 1 1 calc R U . . .
C56 C 0.5402(4) 0.1041(8) 0.7184(2) 0.091(3) Uani 1 1 d . . . . .
H56 H 0.5042 0.0874 0.7178 0.110 Uiso 1 1 calc R U . . .
C66 C 0.5562(3) 0.2093(6) 0.72254(17) 0.0600(19) Uani 1 1 d . . . . .
C76 C 0.7026(3) 0.1738(6) 0.7222(2) 0.070(2) Uani 1 1 d . . . . .
H76A H 0.7104 0.2303 0.7058 0.105 Uiso 1 1 calc R U . . .
H76B H 0.7225 0.1101 0.7167 0.105 Uiso 1 1 calc R U . . .
H76C H 0.7122 0.1971 0.7459 0.105 Uiso 1 1 calc R U . . .
C86 C 0.5187(3) 0.2992(7) 0.7274(2) 0.087(3) Uani 1 1 d . . . . .
H86A H 0.5301 0.3410 0.7478 0.130 Uiso 1 1 calc R U . . .
H86B H 0.4839 0.2704 0.7309 0.130 Uiso 1 1 calc R U . . .
H86C H 0.5176 0.3446 0.7068 0.130 Uiso 1 1 calc R U . . .
N17 N 0.46756(17) 0.2788(4) 0.62663(11) 0.0379(11) Uani 1 1 d . . . . .
N27 N 0.46827(18) 0.4887(4) 0.64980(13) 0.0495(13) Uani 1 1 d . . . . .
C17 C 0.4043(2) 0.1604(5) 0.65294(17) 0.0518(16) Uani 1 1 d . . . . .
H17A H 0.4090 0.1203 0.6315 0.078 Uiso 1 1 calc R U . . .
H17B H 0.3672 0.1724 0.6559 0.078 Uiso 1 1 calc R U . . .
H17C H 0.4190 0.1201 0.6728 0.078 Uiso 1 1 calc R U . . .
C27 C 0.4319(2) 0.2655(5) 0.65083(15) 0.0404(14) Uani 1 1 d . . . . .
C37 C 0.4172(2) 0.3464(5) 0.67358(14) 0.0399(14) Uani 1 1 d . . . . .
C47 C 0.4296(2) 0.4548(5) 0.66928(14) 0.0421(14) Uani 1 1 d . . . . .
C57 C 0.3962(2) 0.5344(5) 0.68733(16) 0.0500(16) Uani 1 1 d . . . . .
H57A H 0.4133 0.5547 0.7096 0.075 Uiso 1 1 calc R U . . .
H57B H 0.3622 0.5028 0.6914 0.075 Uiso 1 1 calc R U . . .
H57C H 0.3914 0.5975 0.6727 0.075 Uiso 1 1 calc R U . . .
C67 C 0.3817(2) 0.3171(5) 0.70272(15) 0.0469(15) Uani 1 1 d . . . . .
H67A H 0.3455 0.3169 0.6938 0.070 Uiso 1 1 calc R U . . .
H67B H 0.3859 0.3692 0.7215 0.070 Uiso 1 1 calc R U . . .
H67C H 0.3910 0.2465 0.7116 0.070 Uiso 1 1 calc R U . . .
C18 C 0.4671(2) 0.2042(5) 0.59839(15) 0.0418(14) Uani 1 1 d . . . . .
C28 C 0.5033(2) 0.1213(5) 0.59821(17) 0.0511(16) Uani 1 1 d . . . . .
C38 C 0.5028(3) 0.0532(5) 0.57000(19) 0.0589(18) Uani 1 1 d . . . . .
H38 H 0.5275 -0.0027 0.5694 0.071 Uiso 1 1 calc R U . . .
C48 C 0.4666(3) 0.0661(5) 0.54278(19) 0.0603(18) Uani 1 1 d . . . . .
H48 H 0.4669 0.0191 0.5235 0.072 Uiso 1 1 calc R U . . .
C58 C 0.4303(3) 0.1453(5) 0.54298(16) 0.0533(17) Uani 1 1 d . . . . .
H58 H 0.4055 0.1525 0.5241 0.064 Uiso 1 1 calc R U . . .
C68 C 0.4297(2) 0.2149(5) 0.57070(15) 0.0440(15) Uani 1 1 d . . . . .
C78 C 0.5407(3) 0.1069(5) 0.62866(18) 0.0573(18) Uani 1 1 d . . . . .
H78A H 0.5619 0.1711 0.6319 0.086 Uiso 1 1 calc R U . . .
H78B H 0.5634 0.0463 0.6245 0.086 Uiso 1 1 calc R U . . .
H78C H 0.5214 0.0940 0.6496 0.086 Uiso 1 1 calc R U . . .
C88 C 0.3909(2) 0.3037(5) 0.57140(16) 0.0508(16) Uani 1 1 d . . . . .
H88A H 0.3684 0.2935 0.5910 0.076 Uiso 1 1 calc R U . . .
H88B H 0.3697 0.3040 0.5496 0.076 Uiso 1 1 calc R U . . .
H88C H 0.4093 0.3714 0.5741 0.076 Uiso 1 1 calc R U . . .
C19B C 0.4701(6) 0.6051(15) 0.6445(5) 0.034(4) Uani 0.57(4) 1 d . U P A 2
C29B C 0.4993(7) 0.6632(16) 0.6705(6) 0.046(4) Uani 0.57(4) 1 d . U P A 2
C39B C 0.4993(7) 0.7709(16) 0.6692(7) 0.055(5) Uani 0.57(4) 1 d . U P A 2
H39B H 0.5189 0.8088 0.6866 0.066 Uiso 0.57(4) 1 calc R U P A 2
C49B C 0.4722(9) 0.8275(16) 0.6440(7) 0.062(5) Uani 0.57(4) 1 d . U P A 2
H49B H 0.4728 0.9028 0.6439 0.075 Uiso 0.57(4) 1 calc R U P A 2
C59B C 0.4435(9) 0.7708(12) 0.6181(6) 0.056(4) Uani 0.57(4) 1 d . U P A 2
H59B H 0.4241 0.8081 0.6005 0.067 Uiso 0.57(4) 1 calc R U P A 2
C69B C 0.4435(7) 0.6632(15) 0.6184(5) 0.044(4) Uani 0.57(4) 1 d . U P A 2
C79B C 0.5282(7) 0.6071(18) 0.6989(6) 0.048(5) Uani 0.57(4) 1 d . U P A 2
H79A H 0.5045 0.5596 0.7106 0.073 Uiso 0.57(4) 1 calc R U P A 2
H79B H 0.5429 0.6588 0.7155 0.073 Uiso 0.57(4) 1 calc R U P A 2
H79C H 0.5564 0.5655 0.6892 0.073 Uiso 0.57(4) 1 calc R U P A 2
C89B C 0.4134(8) 0.5971(15) 0.5901(5) 0.060(5) Uani 0.57(4) 1 d . U P A 2
H89A H 0.4374 0.5482 0.5792 0.090 Uiso 0.57(4) 1 calc R U P A 2
H89B H 0.3979 0.6448 0.5724 0.090 Uiso 0.57(4) 1 calc R U P A 2
H89C H 0.3858 0.5566 0.6008 0.090 Uiso 0.57(4) 1 calc R U P A 2
C10 C 0.7500 -0.0872(9) 0.5000 0.085(4) Uani 1 2 d S T P . .
H10A H 0.7786 -0.1336 0.4927 0.103 Uiso 0.5 1 calc R U P . .
H10B H 0.7214 -0.1336 0.5073 0.103 Uiso 0.5 1 calc R U P . .
C20 C 0.7697(3) -0.0220(7) 0.5313(2) 0.083(2) Uani 1 1 d . . . . .
H20A H 0.7994 0.0210 0.5240 0.100 Uiso 1 1 calc R U . . .
H20B H 0.7417 0.0282 0.5371 0.100 Uiso 1 1 calc R U . . .
C30 C 0.7861(5) -0.0772(9) 0.5632(3) 0.126(4) Uani 1 1 d . . . . .
H30A H 0.8114 -0.1324 0.5579 0.190 Uiso 1 1 calc R U . B 1
H30B H 0.7558 -0.1099 0.5735 0.190 Uiso 1 1 calc R U . B 1
H30C H 0.8023 -0.0266 0.5797 0.190 Uiso 0.5 1 calc R U P B 1
C40 C 0.8073(9) 0.0025(16) 0.5928(5) 0.111(7) Uani 0.5 1 d . . P C 2
H40A H 0.8371 0.0421 0.5845 0.167 Uiso 0.5 1 calc R U P C 2
H40B H 0.8182 -0.0378 0.6136 0.167 Uiso 0.5 1 calc R U P C 2
H40C H 0.7796 0.0522 0.5985 0.167 Uiso 0.5 1 calc R U P C 2
C19A C 0.4805(13) 0.603(2) 0.6554(9) 0.058(7) Uani 0.43(4) 1 d . U P A 1
C29A C 0.5085(12) 0.642(2) 0.6819(8) 0.049(6) Uani 0.43(4) 1 d . U P A 1
C39A C 0.5132(11) 0.7501(19) 0.6833(8) 0.061(6) Uani 0.43(4) 1 d . U P A 1
H39A H 0.5323 0.7816 0.7023 0.073 Uiso 0.43(4) 1 calc R U P A 1
C49A C 0.4913(13) 0.813(2) 0.6581(8) 0.059(7) Uani 0.43(4) 1 d . U P A 1
H49A H 0.4953 0.8880 0.6601 0.071 Uiso 0.43(4) 1 calc R U P A 1
C59A C 0.4638(12) 0.7733(19) 0.6304(7) 0.053(6) Uani 0.43(4) 1 d . U P A 1
H59A H 0.4482 0.8188 0.6132 0.063 Uiso 0.43(4) 1 calc R U P A 1
C69A C 0.4587(14) 0.658(2) 0.6274(8) 0.059(5) Uani 0.43(4) 1 d . U P A 1
C79A C 0.5310(11) 0.573(2) 0.7104(8) 0.059(6) Uani 0.43(4) 1 d . U P A 1
H79D H 0.5503 0.6166 0.7276 0.088 Uiso 0.43(4) 1 calc R U P A 1
H79E H 0.5546 0.5210 0.7006 0.088 Uiso 0.43(4) 1 calc R U P A 1
H79F H 0.5028 0.5356 0.7216 0.088 Uiso 0.43(4) 1 calc R U P A 1
C89A C 0.4274(12) 0.616(2) 0.5981(8) 0.059(5) Uani 0.43(4) 1 d . U P A 1
H89D H 0.3990 0.5729 0.6067 0.089 Uiso 0.43(4) 1 calc R U P A 1
H89E H 0.4493 0.5718 0.5837 0.089 Uiso 0.43(4) 1 calc R U P A 1
H89F H 0.4129 0.6747 0.5841 0.089 Uiso 0.43(4) 1 calc R U P A 1

loop_
_atom_site_aniso_label
_atom_site_aniso_U_11
_atom_site_aniso_U_22
_atom_site_aniso_U_33
_atom_site_aniso_U_23
_atom_site_aniso_U_13
_atom_site_aniso_U_12
N1 0.035(3) 0.036(3) 0.044(3) 0.001(2) 0.003(2) -0.003(2)
N2 0.033(3) 0.076(4) 0.043(3) -0.006(3) 0.002(2) -0.006(3)
Fe1 0.0325(5) 0.0438(6) 0.0412(5) -0.0016(4) 0.0065(4) -0.0048(4)
Fe2 0.0343(5) 0.0402(6) 0.0405(5) 0.0009(4) -0.0004(4) -0.0046(4)
Fe3 0.0310(5) 0.0439(6) 0.0409(5) -0.0024(4) 0.0060(4) -0.0039(4)
N11 0.032(3) 0.049(3) 0.045(3) -0.005(2) 0.005(2) -0.001(2)
N21 0.039(3) 0.048(3) 0.051(3) -0.001(2) 0.007(2) -0.006(2)
C11 0.045(4) 0.059(5) 0.085(5) -0.004(4) 0.020(3) 0.004(3)
C21 0.044(4) 0.047(4) 0.044(3) 0.001(3) 0.012(3) -0.007(3)
C31 0.033(3) 0.061(5) 0.047(4) 0.001(3) 0.008(3) -0.008(3)
C41 0.042(4) 0.037(4) 0.044(3) 0.001(3) 0.008(3) -0.008(3)
C51 0.051(4) 0.058(4) 0.061(4) -0.001(3) 0.019(3) -0.014(3)
C61 0.041(4) 0.068(5) 0.064(4) 0.001(4) 0.008(3) -0.009(3)
C12 0.039(3) 0.040(4) 0.044(3) 0.005(3) 0.006(3) -0.005(3)
C22 0.035(3) 0.044(4) 0.055(4) 0.004(3) 0.005(3) -0.006(3)
C32 0.050(4) 0.047(4) 0.067(4) 0.002(3) 0.012(3) -0.005(3)
C42 0.050(4) 0.067(5) 0.071(5) 0.012(4) 0.000(4) 0.001(4)
C52 0.056(4) 0.081(6) 0.047(4) 0.010(4) -0.009(3) -0.011(4)
C62 0.056(4) 0.058(4) 0.039(3) 0.005(3) 0.000(3) -0.005(3)
C72 0.050(4) 0.054(4) 0.047(4) -0.010(3) 0.001(3) 0.002(3)
C82 0.074(5) 0.065(5) 0.046(4) -0.002(3) -0.002(3) -0.009(4)
C13 0.035(3) 0.045(4) 0.068(4) -0.011(3) 0.015(3) -0.006(3)
C23 0.056(4) 0.049(4) 0.078(5) -0.005(4) 0.024(4) -0.003(3)
C33 0.077(5) 0.045(5) 0.109(7) -0.003(5) 0.040(5) 0.000(4)
C43 0.059(5) 0.056(6) 0.131(8) -0.025(6) 0.032(5) -0.018(4)
C53 0.039(4) 0.079(6) 0.117(7) -0.047(6) 0.012(4) -0.006(4)
C63 0.046(4) 0.058(5) 0.079(5) -0.019(4) 0.002(4) -0.001(3)
C73 0.085(6) 0.094(7) 0.083(6) -0.035(5) -0.017(5) 0.020(5)
C83 0.106(6) 0.053(5) 0.068(5) 0.013(4) 0.021(4) 0.017(4)
N14 0.036(3) 0.035(3) 0.044(3) 0.004(2) 0.010(2) -0.003(2)
N24 0.032(3) 0.040(3) 0.051(3) 0.003(2) -0.002(2) -0.001(2)
C14 0.043(4) 0.047(4) 0.056(4) 0.001(3) -0.003(3) -0.014(3)
C24 0.040(3) 0.039(4) 0.042(3) 0.000(3) 0.005(3) 0.009(3)
C34 0.040(3) 0.038(4) 0.044(3) -0.003(3) 0.006(3) 0.000(3)
C44 0.029(3) 0.047(4) 0.049(4) 0.004(3) 0.004(3) 0.010(3)
C54 0.058(4) 0.052(4) 0.045(4) 0.011(3) 0.005(3) -0.010(3)
C64 0.053(4) 0.047(4) 0.051(4) -0.006(3) 0.008(3) 0.003(3)
C15 0.033(3) 0.044(4) 0.043(3) 0.001(3) -0.007(3) -0.007(3)
C25 0.045(4) 0.049(4) 0.049(4) -0.003(3) 0.003(3) -0.013(3)
C35 0.054(4) 0.068(5) 0.057(4) -0.006(4) 0.014(3) -0.025(4)
C45 0.048(4) 0.082(6) 0.056(4) 0.009(4) -0.004(3) -0.030(4)
C55 0.050(4) 0.047(4) 0.062(4) 0.009(3) -0.016(3) -0.012(3)
C65 0.040(4) 0.048(4) 0.055(4) 0.001(3) -0.006(3) -0.009(3)
C75 0.049(4) 0.063(5) 0.084(5) -0.016(4) 0.020(4) -0.005(3)
C85 0.052(4) 0.039(4) 0.075(4) 0.000(3) -0.004(3) 0.002(3)
C16 0.051(4) 0.042(4) 0.044(3) 0.006(3) -0.006(3) -0.014(3)
C26 0.081(5) 0.036(4) 0.050(4) 0.010(3) -0.003(3) -0.011(4)
C36 0.116(7) 0.042(5) 0.067(5) 0.000(4) -0.007(5) -0.013(5)
C46 0.147(10) 0.063(6) 0.071(5) 0.016(5) -0.031(6) -0.050(7)
C56 0.099(7) 0.098(7) 0.073(6) 0.041(5) -0.033(5) -0.066(6)
C66 0.058(4) 0.064(5) 0.056(4) 0.022(4) -0.013(3) -0.026(4)
C76 0.065(5) 0.057(5) 0.089(5) -0.006(4) 0.014(4) 0.016(4)
C86 0.047(4) 0.119(8) 0.094(6) 0.048(5) -0.010(4) -0.013(5)
N17 0.036(3) 0.040(3) 0.038(3) -0.004(2) 0.005(2) 0.004(2)
N27 0.043(3) 0.050(3) 0.057(3) -0.006(3) 0.013(2) -0.010(2)
C17 0.053(4) 0.046(4) 0.058(4) 0.001(3) 0.013(3) 0.000(3)
C27 0.031(3) 0.041(4) 0.051(3) 0.004(3) 0.007(3) -0.003(3)
C37 0.036(3) 0.044(4) 0.040(3) -0.001(3) 0.008(3) -0.003(3)
C47 0.037(3) 0.049(4) 0.039(3) -0.004(3) -0.002(3) -0.002(3)
C57 0.042(4) 0.049(4) 0.060(4) -0.009(3) 0.013(3) 0.005(3)
C67 0.038(3) 0.056(4) 0.047(4) -0.004(3) 0.013(3) -0.002(3)
C18 0.043(3) 0.039(4) 0.044(3) -0.008(3) 0.009(3) -0.005(3)
C28 0.048(4) 0.047(4) 0.058(4) 0.000(3) 0.009(3) 0.005(3)
C38 0.054(4) 0.049(4) 0.074(5) -0.011(4) 0.013(4) 0.010(3)
C48 0.067(5) 0.048(4) 0.066(5) -0.018(3) 0.017(4) 0.000(4)
C58 0.064(4) 0.048(4) 0.049(4) -0.014(3) 0.012(3) -0.003(3)
C68 0.043(3) 0.042(4) 0.047(4) -0.010(3) 0.004(3) -0.008(3)
C78 0.051(4) 0.043(4) 0.077(5) -0.003(3) 0.002(4) 0.001(3)
C88 0.047(4) 0.053(4) 0.052(4) 0.003(3) 0.001(3) 0.003(3)
C19B 0.034(6) 0.036(6) 0.035(7) -0.013(5) 0.010(5) -0.009(4)
C29B 0.044(7) 0.049(7) 0.046(8) -0.013(6) 0.003(6) -0.013(5)
C39B 0.062(9) 0.049(7) 0.056(10) -0.011(6) 0.014(7) -0.014(6)
C49B 0.076(10) 0.047(7) 0.065(10) -0.010(6) 0.011(7) -0.013(6)
C59B 0.069(10) 0.041(6) 0.058(9) -0.006(5) 0.012(7) -0.008(5)
C69B 0.053(8) 0.041(5) 0.040(8) -0.006(5) 0.005(6) -0.006(5)
C79B 0.044(7) 0.054(10) 0.047(9) -0.019(6) 0.003(6) -0.011(7)
C89B 0.081(10) 0.039(8) 0.058(8) -0.014(6) -0.019(7) -0.003(6)
C10 0.091(9) 0.080(9) 0.087(9) 0.000 0.036(7) 0.000
C20 0.071(5) 0.092(7) 0.090(6) 0.001(5) 0.023(5) 0.002(5)
C30 0.122(9) 0.122(9) 0.138(10) 0.047(8) 0.033(8) 0.047(7)
C40 0.146(19) 0.097(15) 0.089(13) 0.002(12) -0.021(13) 0.030(14)
C19A 0.078(14) 0.049(8) 0.047(10) 0.005(6) 0.013(9) -0.014(7)
C29A 0.056(12) 0.049(8) 0.043(11) -0.001(7) 0.022(8) -0.009(7)
C39A 0.079(13) 0.050(8) 0.055(11) -0.001(7) 0.012(9) -0.009(7)
C49A 0.081(15) 0.042(9) 0.054(11) -0.005(7) 0.009(9) -0.009(8)
C59A 0.069(13) 0.045(7) 0.045(10) -0.003(6) 0.019(8) -0.011(7)
C69A 0.086(13) 0.044(7) 0.047(10) 0.004(6) 0.009(8) -0.011(7)
C79A 0.063(11) 0.061(12) 0.052(11) 0.004(8) 0.010(9) -0.009(9)
C89A 0.086(13) 0.044(7) 0.047(10) 0.004(6) 0.009(8) -0.011(7)

loop_
_atom_type_symbol
_atom_type_description
_atom_type_scat_dispersion_real
_atom_type_scat_dispersion_imag
_atom_type_scat_source
C C 0.0181 0.0091 'International Tables Vol C Tables 4.2.6.8 and 6.1.1.4'
H H 0.0000 0.0000 'International Tables Vol C Tables 4.2.6.8 and 6.1.1.4'
Fe Fe -1.1336 3.1974 'International Tables Vol C Tables 4.2.6.8 and 6.1.1.4'
N N 0.0311 0.0180 'International Tables Vol C Tables 4.2.6.8 and 6.1.1.4'

loop_
_geom_angle_atom_site_label_1
_geom_angle_atom_site_label_2
_geom_angle_atom_site_label_3
_geom_angle
_geom_angle_site_symmetry_1
Fe2 N1 Fe1 138.1(3) .
Fe2 N1 Fe3 138.0(3) .
Fe1 N1 Fe3 83.82(19) .
Fe1 N2 Fe3 84.9(2) .
Fe1 N2 H2 140(4) .
Fe3 N2 H2 135(4) .
N2 Fe1 N1 96.0(2) .
N2 Fe1 N11 104.7(2) .
N1 Fe1 N11 121.59(19) .
N2 Fe1 N21 125.1(2) .
N1 Fe1 N21 121.6(2) .
N11 Fe1 N21 88.92(19) .
N2 Fe1 Fe3 47.67(16) .
N1 Fe1 Fe3 48.38(14) .
N11 Fe1 Fe3 126.15(14) .
N21 Fe1 Fe3 144.50(15) .
N1 Fe2 N24 131.8(2) .
N1 Fe2 N14 137.50(19) .
N24 Fe2 N14 90.63(19) .
N2 Fe3 N1 95.2(2) .
N2 Fe3 N17 99.9(2) .
N1 Fe3 N17 131.70(19) .
N2 Fe3 N27 129.5(2) .
N1 Fe3 N27 116.4(2) .
N17 Fe3 N27 87.68(18) .
N2 Fe3 Fe1 47.40(16) .
N1 Fe3 Fe1 47.79(14) .
N17 Fe3 Fe1 127.68(13) .
N27 Fe3 Fe1 144.00(15) .
C41 N11 C12 118.2(5) .
C41 N11 Fe1 126.9(4) .
C12 N11 Fe1 114.8(3) .
C21 N21 C13 117.2(5) .
C21 N21 Fe1 124.3(4) .
C13 N21 Fe1 118.6(3) .
C21 C11 H11A 109.5 .
C21 C11 H11B 109.5 .
H11A C11 H11B 109.5 .
C21 C11 H11C 109.5 .
H11A C11 H11C 109.5 .
H11B C11 H11C 109.5 .
N21 C21 C31 124.8(5) .
N21 C21 C11 118.2(5) .
C31 C21 C11 117.0(5) .
C21 C31 C41 124.5(5) .
C21 C31 C61 117.7(6) .
C41 C31 C61 117.2(6) .
N11 C41 C31 122.8(5) .
N11 C41 C51 118.9(5) .
C31 C41 C51 118.2(5) .
C41 C51 H51A 109.5 .
C41 C51 H51B 109.5 .
H51A C51 H51B 109.5 .
C41 C51 H51C 109.5 .
H51A C51 H51C 109.5 .
H51B C51 H51C 109.5 .
C31 C61 H61A 109.5 .
C31 C61 H61B 109.5 .
H61A C61 H61B 109.5 .
C31 C61 H61C 109.5 .
H61A C61 H61C 109.5 .
H61B C61 H61C 109.5 .
C62 C12 C22 120.8(6) .
C62 C12 N11 120.0(5) .
C22 C12 N11 119.2(5) .
C32 C22 C12 118.0(6) .
C32 C22 C72 121.6(6) .
C12 C22 C72 120.4(5) .
C42 C32 C22 121.1(7) .
C42 C32 H32 119.4 .
C22 C32 H32 119.4 .
C52 C42 C32 120.6(7) .
C52 C42 H42 119.7 .
C32 C42 H42 119.7 .
C42 C52 C62 120.7(6) .
C42 C52 H52 119.7 .
C62 C52 H52 119.7 .
C12 C62 C52 118.8(6) .
C12 C62 C82 120.4(6) .
C52 C62 C82 120.9(6) .
C22 C72 H72A 109.5 .
C22 C72 H72B 109.5 .
H72A C72 H72B 109.5 .
C22 C72 H72C 109.5 .
H72A C72 H72C 109.5 .
H72B C72 H72C 109.5 .
C62 C82 H82A 109.5 .
C62 C82 H82B 109.5 .
H82A C82 H82B 109.5 .
C62 C82 H82C 109.5 .
H82A C82 H82C 109.5 .
H82B C82 H82C 109.5 .
C23 C13 C63 121.5(6) .
C23 C13 N21 119.9(6) .
C63 C13 N21 118.6(6) .
C13 C23 C33 118.7(7) .
C13 C23 C83 121.0(6) .
C33 C23 C83 120.3(7) .
C43 C33 C23 121.4(9) .
C43 C33 H33 119.3 .
C23 C33 H33 119.3 .
C33 C43 C53 119.6(8) .
C33 C43 H43 120.2 .
C53 C43 H43 120.2 .
C43 C53 C63 122.0(8) .
C43 C53 H53 119.0 .
C63 C53 H53 119.0 .
C13 C63 C53 116.8(8) .
C13 C63 C73 123.1(7) .
C53 C63 C73 120.1(7) .
C63 C73 H73A 109.5 .
C63 C73 H73B 109.5 .
H73A C73 H73B 109.5 .
C63 C73 H73C 109.5 .
H73A C73 H73C 109.5 .
H73B C73 H73C 109.5 .
C23 C83 H83A 109.5 .
C23 C83 H83B 109.5 .
H83A C83 H83B 109.5 .
C23 C83 H83C 109.5 .
H83A C83 H83C 109.5 .
H83B C83 H83C 109.5 .
C24 N14 C15 116.0(5) .
C24 N14 Fe2 125.7(4) .
C15 N14 Fe2 118.3(3) .
C44 N24 C16 116.8(5) .
C44 N24 Fe2 126.4(4) .
C16 N24 Fe2 116.8(4) .
C24 C14 H14A 109.5 .
C24 C14 H14B 109.5 .
H14A C14 H14B 109.5 .
C24 C14 H14C 109.5 .
H14A C14 H14C 109.5 .
H14B C14 H14C 109.5 .
N14 C24 C34 124.3(5) .
N14 C24 C14 119.9(5) .
C34 C24 C14 115.6(5) .
C24 C34 C44 124.7(5) .
C24 C34 C64 118.2(5) .
C44 C34 C64 116.8(5) .
N24 C44 C34 123.0(5) .
N24 C44 C54 119.1(5) .
C34 C44 C54 117.8(5) .
C44 C54 H54A 109.5 .
C44 C54 H54B 109.5 .
H54A C54 H54B 109.5 .
C44 C54 H54C 109.5 .
H54A C54 H54C 109.5 .
H54B C54 H54C 109.5 .
C34 C64 H64A 109.5 .
C34 C64 H64B 109.5 .
H64A C64 H64B 109.5 .
C34 C64 H64C 109.5 .
H64A C64 H64C 109.5 .
H64B C64 H64C 109.5 .
C65 C15 C25 121.3(5) .
C65 C15 N14 120.1(5) .
C25 C15 N14 118.6(5) .
C35 C25 C15 118.6(6) .
C35 C25 C75 121.3(6) .
C15 C25 C75 120.1(5) .
C45 C35 C25 120.7(6) .
C45 C35 H35 119.6 .
C25 C35 H35 119.6 .
C35 C45 C55 120.5(6) .
C35 C45 H45 119.8 .
C55 C45 H45 119.8 .
C45 C55 C65 120.9(6) .
C45 C55 H55 119.5 .
C65 C55 H55 119.5 .
C15 C65 C55 117.8(6) .
C15 C65 C85 122.1(6) .
C55 C65 C85 120.1(6) .
C25 C75 H75A 109.5 .
C25 C75 H75B 109.5 .
H75A C75 H75B 109.5 .
C25 C75 H75C 109.5 .
H75A C75 H75C 109.5 .
H75B C75 H75C 109.5 .
C65 C85 H85A 109.5 .
C65 C85 H85B 109.5 .
H85A C85 H85B 109.5 .
C65 C85 H85C 109.5 .
H85A C85 H85C 109.5 .
H85B C85 H85C 109.5 .
C26 C16 C66 120.1(6) .
C26 C16 N24 119.6(5) .
C66 C16 N24 120.3(6) .
C36 C26 C16 119.2(7) .
C36 C26 C76 121.6(7) .
C16 C26 C76 119.2(6) .
C46 C36 C26 121.4(9) .
C46 C36 H36 119.3 .
C26 C36 H36 119.3 .
C36 C46 C56 120.6(8) .
C36 C46 H46 119.7 .
C56 C46 H46 119.7 .
C46 C56 C66 120.4(8) .
C46 C56 H56 119.8 .
C66 C56 H56 119.8 .
C56 C66 C16 118.3(8) .
C56 C66 C86 122.7(7) .
C16 C66 C86 118.9(6) .
C26 C76 H76A 109.5 .
C26 C76 H76B 109.5 .
H76A C76 H76B 109.5 .
C26 C76 H76C 109.5 .
H76A C76 H76C 109.5 .
H76B C76 H76C 109.5 .
C66 C86 H86A 109.5 .
C66 C86 H86B 109.5 .
H86A C86 H86B 109.5 .
C66 C86 H86C 109.5 .
H86A C86 H86C 109.5 .
H86B C86 H86C 109.5 .
C27 N17 C18 117.3(5) .
C27 N17 Fe3 126.3(4) .
C18 N17 Fe3 116.3(3) .
C47 N27 C19B 114.9(7) .
C47 N27 C19A 112.7(12) .
C47 N27 Fe3 127.0(4) .
C19B N27 Fe3 117.9(7) .
C19A N27 Fe3 118.6(11) .
C27 C17 H17A 109.5 .
C27 C17 H17B 109.5 .
H17A C17 H17B 109.5 .
C27 C17 H17C 109.5 .
H17A C17 H17C 109.5 .
H17B C17 H17C 109.5 .
N17 C27 C37 123.5(5) .
N17 C27 C17 118.8(5) .
C37 C27 C17 117.6(5) .
C27 C37 C47 123.9(5) .
C27 C37 C67 118.0(5) .
C47 C37 C67 117.8(5) .
N27 C47 C37 123.4(5) .
N27 C47 C57 119.7(5) .
C37 C47 C57 116.9(5) .
C47 C57 H57A 109.5 .
C47 C57 H57B 109.5 .
H57A C57 H57B 109.5 .
C47 C57 H57C 109.5 .
H57A C57 H57C 109.5 .
H57B C57 H57C 109.5 .
C37 C67 H67A 109.5 .
C37 C67 H67B 109.5 .
H67A C67 H67B 109.5 .
C37 C67 H67C 109.5 .
H67A C67 H67C 109.5 .
H67B C67 H67C 109.5 .
C28 C18 C68 119.9(5) .
C28 C18 N17 120.5(5) .
C68 C18 N17 119.5(5) .
C38 C28 C18 118.9(6) .
C38 C28 C78 121.7(6) .
C18 C28 C78 119.4(6) .
C48 C38 C28 120.4(6) .
C48 C38 H38 119.8 .
C28 C38 H38 119.8 .
C58 C48 C38 121.3(6) .
C58 C48 H48 119.4 .
C38 C48 H48 119.4 .
C48 C58 C68 119.9(7) .
C48 C58 H58 120.1 .
C68 C58 H58 120.1 .
C58 C68 C18 119.6(6) .
C58 C68 C88 121.1(6) .
C18 C68 C88 119.3(5) .
C28 C78 H78A 109.5 .
C28 C78 H78B 109.5 .
H78A C78 H78B 109.5 .
C28 C78 H78C 109.5 .
H78A C78 H78C 109.5 .
H78B C78 H78C 109.5 .
C68 C88 H88A 109.5 .
C68 C88 H88B 109.5 .
H88A C88 H88B 109.5 .
C68 C88 H88C 109.5 .
H88A C88 H88C 109.5 .
H88B C88 H88C 109.5 .
C69B C19B C29B 117.5(16) .
C69B C19B N27 126.8(12) .
C29B C19B N27 115.5(14) .
C39B C29B C19B 119.1(14) .
C39B C29B C79B 120.5(14) .
C19B C29B C79B 120.4(14) .
C29B C39B C49B 123.1(15) .
C29B C39B H39B 118.4 .
C49B C39B H39B 118.4 .
C39B C49B C59B 118.1(16) .
C39B C49B H49B 120.9 .
C59B C49B H49B 120.9 .
C69B C59B C49B 120.2(15) .
C69B C59B H59B 119.9 .
C49B C59B H59B 119.9 .
C59B C69B C19B 121.8(15) .
C59B C69B C89B 122.2(12) .
C19B C69B C89B 115.9(14) .
C29B C79B H79A 109.5 .
C29B C79B H79B 109.5 .
H79A C79B H79B 109.5 .
C29B C79B H79C 109.5 .
H79A C79B H79C 109.5 .
H79B C79B H79C 109.5 .
C69B C89B H89A 109.5 .
C69B C89B H89B 109.5 .
H89A C89B H89B 109.5 .
C69B C89B H89C 109.5 .
H89A C89B H89C 109.5 .
H89B C89B H89C 109.5 .
C20 C10 C20 114.9(10) 2_656
C20 C10 H10A 108.5 2_656
C20 C10 H10A 108.5 .
C20 C10 H10B 108.5 2_656
C20 C10 H10B 108.5 .
H10A C10 H10B 107.5 .
C30 C20 C10 118.8(9) .
C30 C20 H20A 107.6 .
C10 C20 H20A 107.6 .
C30 C20 H20B 107.6 .
C10 C20 H20B 107.6 .
H20A C20 H20B 107.0 .
C20 C30 C40 112.2(11) .
C20 C30 H30A 109.5 .
C20 C30 H30B 109.5 .
H30A C30 H30B 109.5 .
C20 C30 H30C 109.5 .
H30A C30 H30C 109.5 .
H30B C30 H30C 109.5 .
C30 C40 H40A 109.5 .
C30 C40 H40B 109.5 .
H40A C40 H40B 109.5 .
C30 C40 H40C 109.5 .
H40A C40 H40C 109.5 .
H40B C40 H40C 109.5 .
C29A C19A C69A 127(3) .
C29A C19A N27 125(2) .
C69A C19A N27 107(2) .
C19A C29A C39A 117(3) .
C19A C29A C79A 122(2) .
C39A C29A C79A 121(2) .
C49A C39A C29A 122(2) .
C49A C39A H39A 119.2 .
C29A C39A H39A 119.2 .
C59A C49A C39A 122(2) .
C59A C49A H49A 119.0 .
C39A C49A H49A 119.0 .
C49A C59A C69A 118(2) .
C49A C59A H59A 120.9 .
C69A C59A H59A 120.9 .
C19A C69A C89A 128(3) .
C19A C69A C59A 114(2) .
C89A C69A C59A 118(2) .
C29A C79A H79D 109.5 .
C29A C79A H79E 109.5 .
H79D C79A H79E 109.5 .
C29A C79A H79F 109.5 .
H79D C79A H79F 109.5 .
H79E C79A H79F 109.5 .
C69A C89A H89D 109.5 .
C69A C89A H89E 109.5 .
H89D C89A H89E 109.5 .
C69A C89A H89F 109.5 .
H89D C89A H89F 109.5 .
H89E C89A H89F 109.5 .

loop_
_geom_bond_atom_site_label_1
_geom_bond_atom_site_label_2
_geom_bond_distance
_geom_bond_site_symmetry_2
N1 Fe2 1.836(5) .
N1 Fe1 1.880(5) .
N1 Fe3 1.898(5) .
N2 Fe1 1.865(5) .
N2 Fe3 1.873(5) .
N2 H2 0.94(7) .
Fe1 N11 2.010(5) .
Fe1 N21 2.027(5) .
Fe1 Fe3 2.5238(12) .
Fe2 N24 1.982(5) .
Fe2 N14 1.997(5) .
Fe3 N17 2.013(5) .
Fe3 N27 2.020(5) .
N11 C41 1.336(7) .
N11 C12 1.437(7) .
N21 C21 1.351(7) .
N21 C13 1.446(8) .
C11 C21 1.517(8) .
C11 H11A 0.9800 .
C11 H11B 0.9800 .
C11 H11C 0.9800 .
C21 C31 1.407(8) .
C31 C41 1.419(8) .
C31 C61 1.519(8) .
C41 C51 1.511(8) .
C51 H51A 0.9800 .
C51 H51B 0.9800 .
C51 H51C 0.9800 .
C61 H61A 0.9800 .
C61 H61B 0.9800 .
C61 H61C 0.9800 .
C12 C62 1.382(8) .
C12 C22 1.411(8) .
C22 C32 1.387(8) .
C22 C72 1.496(8) .
C32 C42 1.367(9) .
C32 H32 0.9500 .
C42 C52 1.362(10) .
C42 H42 0.9500 .
C52 C62 1.398(9) .
C52 H52 0.9500 .
C62 C82 1.493(9) .
C72 H72A 0.9800 .
C72 H72B 0.9800 .
C72 H72C 0.9800 .
C82 H82A 0.9800 .
C82 H82B 0.9800 .
C82 H82C 0.9800 .
C13 C23 1.385(9) .
C13 C63 1.392(9) .
C23 C33 1.400(10) .
C23 C83 1.493(10) .
C33 C43 1.357(12) .
C33 H33 0.9500 .
C43 C53 1.363(12) .
C43 H43 0.9500 .
C53 C63 1.421(11) .
C53 H53 0.9500 .
C63 C73 1.465(11) .
C73 H73A 0.9800 .
C73 H73B 0.9800 .
C73 H73C 0.9800 .
C83 H83A 0.9800 .
C83 H83B 0.9800 .
C83 H83C 0.9800 .
N14 C24 1.345(7) .
N14 C15 1.452(7) .
N24 C44 1.354(7) .
N24 C16 1.430(7) .
C14 C24 1.520(8) .
C14 H14A 0.9800 .
C14 H14B 0.9800 .
C14 H14C 0.9800 .
C24 C34 1.409(8) .
C34 C44 1.414(8) .
C34 C64 1.525(8) .
C44 C54 1.507(8) .
C54 H54A 0.9800 .
C54 H54B 0.9800 .
C54 H54C 0.9800 .
C64 H64A 0.9800 .
C64 H64B 0.9800 .
C64 H64C 0.9800 .
C15 C65 1.389(8) .
C15 C25 1.411(8) .
C25 C35 1.386(9) .
C25 C75 1.492(9) .
C35 C45 1.371(10) .
C35 H35 0.9500 .
C45 C55 1.378(9) .
C45 H45 0.9500 .
C55 C65 1.408(8) .
C55 H55 0.9500 .
C65 C85 1.497(9) .
C75 H75A 0.9800 .
C75 H75B 0.9800 .
C75 H75C 0.9800 .
C85 H85A 0.9800 .
C85 H85B 0.9800 .
C85 H85C 0.9800 .
C16 C26 1.398(9) .
C16 C66 1.399(9) .
C26 C36 1.371(10) .
C26 C76 1.504(10) .
C36 C46 1.348(12) .
C36 H36 0.9500 .
C46 C56 1.377(13) .
C46 H46 0.9500 .
C56 C66 1.396(10) .
C56 H56 0.9500 .
C66 C86 1.506(11) .
C76 H76A 0.9800 .
C76 H76B 0.9800 .
C76 H76C 0.9800 .
C86 H86A 0.9800 .
C86 H86B 0.9800 .
C86 H86C 0.9800 .
N17 C27 1.347(7) .
N17 C18 1.437(7) .
N27 C47 1.343(7) .
N27 C19B 1.48(2) .
N27 C19A 1.49(3) .
C17 C27 1.507(8) .
C17 H17A 0.9800 .
C17 H17B 0.9800 .
C17 H17C 0.9800 .
C27 C37 1.407(8) .
C37 C47 1.415(8) .
C37 C67 1.522(7) .
C47 C57 1.511(8) .
C57 H57A 0.9800 .
C57 H57B 0.9800 .
C57 H57C 0.9800 .
C67 H67A 0.9800 .
C67 H67B 0.9800 .
C67 H67C 0.9800 .
C18 C28 1.402(8) .
C18 C68 1.410(8) .
C28 C38 1.384(9) .
C28 C78 1.494(9) .
C38 C48 1.380(10) .
C38 H38 0.9500 .
C48 C58 1.368(9) .
C48 H48 0.9500 .
C58 C68 1.383(8) .
C58 H58 0.9500 .
C68 C88 1.501(8) .
C78 H78A 0.9800 .
C78 H78B 0.9800 .
C78 H78C 0.9800 .
C88 H88A 0.9800 .
C88 H88B 0.9800 .
C88 H88C 0.9800 .
C19B C69B 1.40(2) .
C19B C29B 1.428(19) .
C29B C39B 1.36(2) .
C29B C79B 1.47(2) .
C39B C49B 1.37(2) .
C39B H39B 0.9500 .
C49B C59B 1.41(2) .
C49B H49B 0.9500 .
C59B C69B 1.36(2) .
C59B H59B 0.9500 .
C69B C89B 1.551(18) .
C79B H79A 0.9800 .
C79B H79B 0.9800 .
C79B H79C 0.9800 .
C89B H89A 0.9800 .
C89B H89B 0.9800 .
C89B H89C 0.9800 .
C10 C20 1.527(10) 2_656
C10 C20 1.527(10) .
C10 H10A 0.9900 .
C10 H10B 0.9900 .
C20 C30 1.459(13) .
C20 H20A 0.9900 .
C20 H20B 0.9900 .
C30 C40 1.60(2) .
C30 H30A 0.9800 .
C30 H30B 0.9800 .
C30 H30C 0.9800 .
C40 H40A 0.9800 .
C40 H40B 0.9800 .
C40 H40C 0.9800 .
C19A C29A 1.32(3) .
C19A C69A 1.38(3) .
C29A C39A 1.37(3) .
C29A C79A 1.50(3) .
C39A C49A 1.36(3) .
C39A H39A 0.9500 .
C49A C59A 1.35(3) .
C49A H49A 0.9500 .
C59A C69A 1.46(3) .
C59A H59A 0.9500 .
C69A C89A 1.46(3) .
C79A H79D 0.9800 .
C79A H79E 0.9800 .
C79A H79F 0.9800 .
C89A H89D 0.9800 .
C89A H89E 0.9800 .
C89A H89F 0.9800 .

loop_
_geom_torsion_atom_site_label_1
_geom_torsion_atom_site_label_2
_geom_torsion_atom_site_label_3
_geom_torsion_atom_site_label_4
_geom_torsion
_geom_torsion_site_symmetry_1
Fe3 N2 Fe1 N1 -1.0(2) .
Fe3 N2 Fe1 N11 -125.87(19) .
Fe3 N2 Fe1 N21 134.9(2) .
Fe2 N1 Fe1 N2 -177.7(4) .
Fe3 N1 Fe1 N2 0.9(2) .
Fe2 N1 Fe1 N11 -66.3(4) .
Fe3 N1 Fe1 N11 112.3(2) .
Fe2 N1 Fe1 N21 44.3(4) .
Fe3 N1 Fe1 N21 -137.08(19) .
Fe2 N1 Fe1 Fe3 -178.6(5) .
Fe1 N1 Fe2 N24 -129.6(3) .
Fe3 N1 Fe2 N24 52.5(5) .
Fe1 N1 Fe2 N14 53.8(5) .
Fe3 N1 Fe2 N14 -124.1(3) .
Fe1 N2 Fe3 N1 0.9(2) .
Fe1 N2 Fe3 N17 -133.00(19) .
Fe1 N2 Fe3 N27 131.8(2) .
Fe2 N1 Fe3 N2 177.7(4) .
Fe1 N1 Fe3 N2 -0.9(2) .
Fe2 N1 Fe3 N17 -74.1(4) .
Fe1 N1 Fe3 N17 107.3(2) .
Fe2 N1 Fe3 N27 38.3(4) .
Fe1 N1 Fe3 N27 -140.28(19) .
Fe2 N1 Fe3 Fe1 178.6(5) .
C13 N21 C21 C31 167.6(6) .
Fe1 N21 C21 C31 -10.4(8) .
C13 N21 C21 C11 -10.8(8) .
Fe1 N21 C21 C11 171.1(4) .
N21 C21 C31 C41 -16.0(9) .
C11 C21 C31 C41 162.5(6) .
N21 C21 C31 C61 172.8(6) .
C11 C21 C31 C61 -8.8(8) .
C12 N11 C41 C31 -168.0(5) .
Fe1 N11 C41 C31 8.9(8) .
C12 N11 C41 C51 9.6(8) .
Fe1 N11 C41 C51 -173.6(4) .
C21 C31 C41 N11 17.0(9) .
C61 C31 C41 N11 -171.7(5) .
C21 C31 C41 C51 -160.6(6) .
C61 C31 C41 C51 10.7(8) .
C41 N11 C12 C62 85.7(7) .
Fe1 N11 C12 C62 -91.5(5) .
C41 N11 C12 C22 -94.4(6) .
Fe1 N11 C12 C22 88.4(5) .
C62 C12 C22 C32 0.2(8) .
N11 C12 C22 C32 -179.7(5) .
C62 C12 C22 C72 -179.0(6) .
N11 C12 C22 C72 1.0(8) .
C12 C22 C32 C42 1.0(9) .
C72 C22 C32 C42 -179.7(6) .
C22 C32 C42 C52 -1.5(10) .
C32 C42 C52 C62 0.6(10) .
C22 C12 C62 C52 -1.0(9) .
N11 C12 C62 C52 178.9(5) .
C22 C12 C62 C82 179.0(6) .
N11 C12 C62 C82 -1.0(9) .
C42 C52 C62 C12 0.6(10) .
C42 C52 C62 C82 -179.4(6) .
C21 N21 C13 C23 92.6(7) .
Fe1 N21 C13 C23 -89.2(6) .
C21 N21 C13 C63 -85.7(7) .
Fe1 N21 C13 C63 92.5(6) .
C63 C13 C23 C33 0.5(9) .
N21 C13 C23 C33 -177.6(5) .
C63 C13 C23 C83 179.4(6) .
N21 C13 C23 C83 1.2(9) .
C13 C23 C33 C43 -0.7(10) .
C83 C23 C33 C43 -179.6(7) .
C23 C33 C43 C53 0.8(11) .
C33 C43 C53 C63 -0.8(11) .
C23 C13 C63 C53 -0.5(9) .
N21 C13 C63 C53 177.7(5) .
C23 C13 C63 C73 -179.8(7) .
N21 C13 C63 C73 -1.6(9) .
C43 C53 C63 C13 0.6(10) .
C43 C53 C63 C73 180.0(7) .
C15 N14 C24 C34 179.6(5) .
Fe2 N14 C24 C34 -1.2(8) .
C15 N14 C24 C14 -4.5(7) .
Fe2 N14 C24 C14 174.7(4) .
N14 C24 C34 C44 19.1(9) .
C14 C24 C34 C44 -157.0(6) .
N14 C24 C34 C64 -166.9(5) .
C14 C24 C34 C64 17.0(7) .
C16 N24 C44 C34 167.4(5) .
Fe2 N24 C44 C34 -11.6(8) .
C16 N24 C44 C54 -9.9(7) .
Fe2 N24 C44 C54 171.1(4) .
C24 C34 C44 N24 -12.2(9) .
C64 C34 C44 N24 173.7(5) .
C24 C34 C44 C54 165.1(5) .
C64 C34 C44 C54 -9.0(8) .
C24 N14 C15 C65 -72.4(7) .
Fe2 N14 C15 C65 108.3(5) .
C24 N14 C15 C25 108.3(6) .
Fe2 N14 C15 C25 -70.9(6) .
C65 C15 C25 C35 2.7(9) .
N14 C15 C25 C35 -178.0(5) .
C65 C15 C25 C75 -177.3(6) .
N14 C15 C25 C75 2.0(8) .
C15 C25 C35 C45 -0.4(9) .
C75 C25 C35 C45 179.6(6) .
C25 C35 C45 C55 -1.5(10) .
C35 C45 C55 C65 1.1(9) .
C25 C15 C65 C55 -3.0(8) .
N14 C15 C65 C55 177.8(5) .
C25 C15 C65 C85 176.2(6) .
N14 C15 C65 C85 -3.0(8) .
C45 C55 C65 C15 1.1(8) .
C45 C55 C65 C85 -178.1(6) .
C44 N24 C16 C26 -83.7(7) .
Fe2 N24 C16 C26 95.4(5) .
C44 N24 C16 C66 96.8(6) .
Fe2 N24 C16 C66 -84.1(6) .
C66 C16 C26 C36 1.7(9) .
N24 C16 C26 C36 -177.8(6) .
C66 C16 C26 C76 -175.4(6) .
N24 C16 C26 C76 5.1(9) .
C16 C26 C36 C46 -0.6(10) .
C76 C26 C36 C46 176.5(7) .
C26 C36 C46 C56 -0.1(12) .
C36 C46 C56 C66 -0.3(13) .
C46 C56 C66 C16 1.4(11) .
C46 C56 C66 C86 -177.9(8) .
C26 C16 C66 C56 -2.1(9) .
N24 C16 C66 C56 177.4(6) .
C26 C16 C66 C86 177.2(6) .
N24 C16 C66 C86 -3.3(9) .
C18 N17 C27 C37 -160.5(5) .
Fe3 N17 C27 C37 15.7(8) .
C18 N17 C27 C17 16.9(7) .
Fe3 N17 C27 C17 -166.9(4) .
N17 C27 C37 C47 13.5(9) .
C17 C27 C37 C47 -163.9(5) .
N17 C27 C37 C67 -172.2(5) .
C17 C27 C37 C67 10.4(8) .
C19B N27 C47 C37 171.6(9) .
C19A N27 C47 C37 -167.9(16) .
Fe3 N27 C47 C37 -3.3(8) .
C19B N27 C47 C57 -7.2(11) .
C19A N27 C47 C57 13.3(17) .
Fe3 N27 C47 C57 177.9(4) .
C27 C37 C47 N27 -20.1(9) .
C67 C37 C47 N27 165.6(5) .
C27 C37 C47 C57 158.7(6) .
C67 C37 C47 C57 -15.6(7) .
C27 N17 C18 C28 -101.5(6) .
Fe3 N17 C18 C28 82.0(6) .
C27 N17 C18 C68 78.6(7) .
Fe3 N17 C18 C68 -98.0(5) .
C68 C18 C28 C38 2.2(9) .
N17 C18 C28 C38 -177.8(5) .
C68 C18 C28 C78 -176.5(6) .
N17 C18 C28 C78 3.6(8) .
C18 C28 C38 C48 -0.9(10) .
C78 C28 C38 C48 177.7(6) .
C28 C38 C48 C58 -0.5(11) .
C38 C48 C58 C68 0.6(10) .
C48 C58 C68 C18 0.7(9) .
C48 C58 C68 C88 179.0(6) .
C28 C18 C68 C58 -2.1(9) .
N17 C18 C68 C58 177.9(5) .
C28 C18 C68 C88 179.6(5) .
N17 C18 C68 C88 -0.5(8) .
C47 N27 C19B C69B -87.3(15) .
Fe3 N27 C19B C69B 88.1(13) .
C47 N27 C19B C29B 87.9(12) .
Fe3 N27 C19B C29B -96.7(11) .
C69B C19B C29B C39B 1(2) .
N27 C19B C29B C39B -174.4(14) .
C69B C19B C29B C79B 179.9(13) .
N27 C19B C29B C79B 4.2(17) .
C19B C29B C39B C49B 0(2) .
C79B C29B C39B C49B -178.5(13) .
C29B C39B C49B C59B 0(2) .
C39B C49B C59B C69B -1(2) .
C49B C59B C69B C19B 2(2) .
C49B C59B C69B C89B -178.8(13) .
C29B C19B C69B C59B -2(2) .
N27 C19B C69B C59B 172.7(14) .
C29B C19B C69B C89B 178.5(13) .
N27 C19B C69B C89B -6.4(19) .
C20 C10 C20 C30 176.2(9) 2_656
C10 C20 C30 C40 178.1(11) .
C47 N27 C19A C29A 79(3) .
Fe3 N27 C19A C29A -87(2) .
C47 N27 C19A C69A -102.9(19) .
Fe3 N27 C19A C69A 91.1(19) .
C69A C19A C29A C39A 5(4) .
N27 C19A C29A C39A -177(2) .
C69A C19A C29A C79A -179(2) .
N27 C19A C29A C79A -1(4) .
C19A C29A C39A C49A -2(3) .
C79A C29A C39A C49A -178(2) .
C29A C39A C49A C59A 0(3) .
C39A C49A C59A C69A -1(3) .
C29A C19A C69A C89A -179(2) .
N27 C19A C69A C89A 2(3) .
C29A C19A C69A C59A -6(4) .
N27 C19A C69A C59A 175(2) .
C49A C59A C69A C19A 4(3) .
C49A C59A C69A C89A 178(2) .
